data_7206952
loop_
_publ_author_name
'Liu, Ying-Ying'
'Li, Jing'
'Ma, Jian-Fang'
'Ma, Ji-Cheng'
'Yang, Jin'

_publ_section_title
;
 A series of 1D, 2D and 3D coordination polymers based on a
 5-(benzonic-4-ylmethoxy)isophthalic acid: syntheses, structures and
 photoluminescence
;
_journal_issue 1
_journal_name_full CrystEngComm
_journal_page_first 169
_journal_paper_doi 10.1039/c1ce05639e
_journal_volume 14
_journal_year 2012
_chemical_formula_sum 'C34 H26 N6 O7 Zn'
_chemical_formula_weight 695.79
_chemical_name_systematic
;
?
;
_space_group_IT_number 18
_symmetry_cell_setting orthorhombic
_symmetry_space_group_name_Hall 'P 2 2ab'
_symmetry_space_group_name_H-M 'P 21 21 2'
_atom_sites_solution_hydrogens geom
_atom_sites_solution_primary direct
_atom_sites_solution_secondary difmap
_audit_creation_method SHELXL-97
_cell_angle_alpha 90.00
_cell_angle_beta 90.00
_cell_angle_gamma 90.00
_cell_formula_units_Z 4
_cell_length_a 14.9780(5)
_cell_length_b 32.6149(11)
_cell_length_c 6.3668(2)
_cell_measurement_temperature 293(2)
_cell_volume 3110.22(18)
_computing_cell_refinement CrysAlis
_computing_data_collection 'CrysAlis (Oxford Diffraction, 2006)'
_computing_data_reduction CrysAlis
_computing_structure_refinement 'SHELXL-97 (Sheldrick, 1997)'
_computing_structure_solution 'SHELXS-97 (Sheldrick, 1997)'
_diffrn_ambient_temperature 293(2)
_diffrn_detector_area_resol_mean 10.0
_diffrn_measured_fraction_theta_full 0.994
_diffrn_measured_fraction_theta_max 0.883
_diffrn_measurement_device_type 'Oxford Diffraction Gemini R Ultra'
_diffrn_measurement_method '\w scan'
_diffrn_radiation_monochromator graphite
_diffrn_radiation_source 'fine-focus sealed tube'
_diffrn_radiation_type MoK\a
_diffrn_radiation_wavelength 0.71073
_diffrn_reflns_av_R_equivalents 0.0400
_diffrn_reflns_av_sigmaI/netI 0.1255
_diffrn_reflns_limit_h_max 19
_diffrn_reflns_limit_h_min -20
_diffrn_reflns_limit_k_max 44
_diffrn_reflns_limit_k_min -36
_diffrn_reflns_limit_l_max 8
_diffrn_reflns_limit_l_min -5
_diffrn_reflns_number 14173
_diffrn_reflns_theta_full 25.00
_diffrn_reflns_theta_max 29.26
_diffrn_reflns_theta_min 2.99
_exptl_absorpt_coefficient_mu 0.850
_exptl_absorpt_correction_T_max 0.87
_exptl_absorpt_correction_T_min 0.84
_exptl_absorpt_correction_type multi-scan
_exptl_absorpt_process_details
;
CrysAlis (Oxford Diffraction, 2006)
;
_exptl_crystal_colour colorless
_exptl_crystal_density_diffrn 1.486
_exptl_crystal_density_method 'not measured'
_exptl_crystal_description block
_exptl_crystal_F_000 1432
_exptl_crystal_size_max 0.20
_exptl_crystal_size_mid 0.17
_exptl_crystal_size_min 0.16
_refine_diff_density_max 0.580
_refine_diff_density_min -0.342
_refine_diff_density_rms 0.039
_refine_ls_abs_structure_details 'Flack H D (1983), Acta Cryst. A39, 876-881'
_refine_ls_abs_structure_Flack 0.001(7)
_refine_ls_extinction_method none
_refine_ls_goodness_of_fit_ref 0.748
_refine_ls_hydrogen_treatment constr
_refine_ls_matrix_type full
_refine_ls_number_parameters 433
_refine_ls_number_reflns 6632
_refine_ls_number_restraints 0
_refine_ls_restrained_S_all 0.748
_refine_ls_R_factor_all 0.0830
_refine_ls_R_factor_gt 0.0336
_refine_ls_shift/su_max 0.001
_refine_ls_shift/su_mean 0.000
_refine_ls_structure_factor_coef Fsqd
_refine_ls_weighting_details 'calc w=1/[\s^2^(Fo^2^)+(0.0000P)^2^] where P=(Fo^2^+2Fc^2^)/3'
_refine_ls_weighting_scheme calc
_refine_ls_wR_factor_gt 0.0315
_refine_ls_wR_factor_ref 0.0343
_reflns_number_gt 3489
_reflns_number_total 6632
_reflns_threshold_expression >2sigma(I)
_cod_data_source_file c1ce05639e.txt
_cod_data_source_block 6
_cod_depositor_comments
;
The following automatic conversions were performed:

'_symmetry_cell_setting' value 'Orthorhombic' changed to
'orthorhombic' according to
/home/saulius/struct/CIF-dictionaries/cif_core.dic dictionary named
'cif_core.dic' version 2.4.1 from 2010-06-29.

Automatic conversion script
Id: cif_fix_values 1715 2011-07-08 13:25:40Z adriana 
;
_cod_original_sg_symbol_H-M P21212
_cod_database_code 7206952

loop_
_symmetry_equiv_pos_as_xyz
'x, y, z'
'-x, -y, z'
'x+1/2, -y+1/2, -z'
'-x+1/2, y+1/2, -z'

loop_
_atom_site_label
_atom_site_type_symbol
_atom_site_fract_x
_atom_site_fract_y
_atom_site_fract_z
_atom_site_U_iso_or_equiv
_atom_site_adp_type
_atom_site_occupancy
_atom_site_symmetry_multiplicity
_atom_site_calc_flag
_atom_site_refinement_flags
Zn1 Zn 0.89589(2) 0.276565(8) -0.02057(5) 0.03770(8) Uani 1 1 d .
C1 C 0.92492(16) 0.22671(9) 0.3758(4) 0.0438(7) Uani 1 1 d .
H1 H 0.8748 0.2369 0.4444 0.053 Uiso 1 1 calc R
C2 C 1.02784(17) 0.21688(9) 0.1644(4) 0.0485(8) Uani 1 1 d .
H2 H 1.0648 0.2197 0.0479 0.058 Uiso 1 1 calc R
C3 C 0.9641(2) 0.17156(8) 0.6335(5) 0.0524(8) Uani 1 1 d .
H3A H 0.9194 0.1843 0.7225 0.063 Uiso 1 1 calc R
H3B H 1.0205 0.1723 0.7083 0.063 Uiso 1 1 calc R
C4 C 0.93807(18) 0.12730(9) 0.5971(5) 0.0441(9) Uani 1 1 d .
C5 C 0.8985(2) 0.11386(8) 0.4172(4) 0.0622(9) Uani 1 1 d .
H5 H 0.8871 0.1323 0.3089 0.075 Uiso 1 1 calc R
C6 C 0.8749(2) 0.07280(8) 0.3941(4) 0.0658(10) Uani 1 1 d .
H6 H 0.8485 0.0641 0.2697 0.079 Uiso 1 1 calc R
C7 C 0.8902(2) 0.04497(8) 0.5522(5) 0.0498(8) Uani 1 1 d .
C8 C 0.9296(2) 0.05896(9) 0.7340(5) 0.0678(10) Uani 1 1 d .
H8 H 0.9401 0.0409 0.8442 0.081 Uiso 1 1 calc R
C9 C 0.9537(2) 0.09975(9) 0.7544(5) 0.0676(10) Uani 1 1 d .
H9 H 0.9812 0.1085 0.8775 0.081 Uiso 1 1 calc R
C10 C 0.86380(16) 0.00080(8) 0.5286(5) 0.0482(7) Uani 1 1 d .
C11 C 0.8771(2) -0.01990(9) 0.3437(5) 0.0650(10) Uani 1 1 d .
H11 H 0.9034 -0.0064 0.2308 0.078 Uiso 1 1 calc R
C12 C 0.8520(2) -0.06062(9) 0.3223(5) 0.0610(10) Uani 1 1 d .
H12 H 0.8622 -0.0742 0.1962 0.073 Uiso 1 1 calc R
C13 C 0.81210(15) -0.08105(7) 0.4873(5) 0.0419(6) Uani 1 1 d .
C14 C 0.7983(2) -0.06085(9) 0.6679(5) 0.0559(9) Uani 1 1 d .
H14 H 0.7709 -0.0743 0.7793 0.067 Uiso 1 1 calc R
C15 C 0.82422(19) -0.02012(9) 0.6920(5) 0.0617(9) Uani 1 1 d .
H15 H 0.8147 -0.0069 0.8195 0.074 Uiso 1 1 calc R
C16 C 0.78382(17) -0.12512(7) 0.4502(4) 0.0471(8) Uani 1 1 d .
H16A H 0.7343 -0.1254 0.3520 0.056 Uiso 1 1 calc R
H16B H 0.8330 -0.1398 0.3856 0.056 Uiso 1 1 calc R
C17 C 0.76975(18) -0.17676(7) 0.9252(4) 0.0482(8) Uani 1 1 d .
H17 H 0.7931 -0.1870 1.0500 0.058 Uiso 1 1 calc R
C18 C 0.67935(18) -0.16361(8) 0.6842(5) 0.0422(7) Uani 1 1 d .
H18 H 0.6287 -0.1616 0.6005 0.051 Uiso 1 1 calc R
C19 C 0.5107(2) 0.19866(10) -0.7139(5) 0.0464(8) Uani 1 1 d .
C20 C 0.57683(15) 0.18838(7) -0.5477(4) 0.0337(7) Uani 1 1 d .
C21 C 0.63928(13) 0.21757(7) -0.4857(4) 0.0369(6) Uani 1 1 d .
H21 H 0.6431 0.2424 -0.5567 0.044 Uiso 1 1 calc R
C22 C 0.69562(17) 0.20957(8) -0.3187(4) 0.0350(7) Uani 1 1 d .
C23 C 0.76203(18) 0.24181(8) -0.2525(5) 0.0397(8) Uani 1 1 d .
C24 C 0.69015(17) 0.17245(8) -0.2135(4) 0.0420(7) Uani 1 1 d .
H24 H 0.7270 0.1673 -0.0989 0.050 Uiso 1 1 calc R
C25 C 0.62998(18) 0.14310(8) -0.2788(5) 0.0481(8) Uani 1 1 d .
C26 C 0.57328(16) 0.15099(7) -0.4440(4) 0.0447(8) Uani 1 1 d .
H26 H 0.5324 0.1312 -0.4864 0.054 Uiso 1 1 calc R
C27 C 0.66691(17) 0.09662(7) -0.0045(5) 0.0623(8) Uani 1 1 d .
H27A H 0.6502 0.1155 0.1064 0.075 Uiso 1 1 calc R
H27B H 0.7305 0.0993 -0.0297 0.075 Uiso 1 1 calc R
C28 C 0.64505(17) 0.05329(8) 0.0595(5) 0.0510(9) Uani 1 1 d .
C29 C 0.6278(2) 0.02423(9) -0.0871(5) 0.0817(12) Uani 1 1 d .
H29 H 0.6280 0.0313 -0.2285 0.098 Uiso 1 1 calc R
C30 C 0.6096(2) -0.01650(8) -0.0286(5) 0.0703(8) Uani 1 1 d .
H30 H 0.5975 -0.0360 -0.1314 0.084 Uiso 1 1 calc R
C31 C 0.6097(2) -0.02757(8) 0.1768(5) 0.0431(7) Uani 1 1 d .
C32 C 0.58972(19) -0.07001(9) 0.2507(6) 0.0516(8) Uani 1 1 d .
C33 C 0.6247(2) 0.00182(9) 0.3242(5) 0.0652(10) Uani 1 1 d .
H33 H 0.6227 -0.0051 0.4659 0.078 Uiso 1 1 calc R
C34 C 0.64280(19) 0.04219(9) 0.2654(5) 0.0642(10) Uani 1 1 d .
H34 H 0.6535 0.0618 0.3684 0.077 Uiso 1 1 calc R
N1 N 0.97267(16) 0.19531(6) 0.4432(4) 0.0422(6) Uani 1 1 d .
N2 N 0.95714(14) 0.24176(6) 0.1990(4) 0.0379(6) Uani 1 1 d .
N3 N 1.04053(15) 0.18826(7) 0.3082(4) 0.0514(7) Uani 1 1 d .
N4 N 0.75710(16) -0.14675(6) 0.6404(4) 0.0386(6) Uani 1 1 d .
N5 N 0.81638(15) -0.15472(7) 0.7958(4) 0.0563(7) Uani 1 1 d .
N6 N 0.68360(14) -0.18371(6) 0.8638(4) 0.0382(6) Uani 1 1 d .
O1 O 0.81056(12) 0.23297(5) -0.0973(3) 0.0549(6) Uani 1 1 d .
O2 O 0.76730(12) 0.27455(6) -0.3481(3) 0.0556(5) Uani 1 1 d .
O3 O 0.50508(13) 0.23473(6) -0.7762(3) 0.0581(6) Uani 1 1 d .
O4 O 0.45826(13) 0.17245(6) -0.7876(3) 0.0686(7) Uani 1 1 d .
O5 O 0.61933(14) 0.10558(5) -0.1878(3) 0.0749(7) Uani 1 1 d .
O6 O 0.58096(14) -0.09585(5) 0.0918(3) 0.0748(7) Uani 1 1 d .
H6A H 0.5700 -0.1188 0.1371 0.112 Uiso 1 1 calc R
O7 O 0.58221(14) -0.07951(6) 0.4306(4) 0.0712(8) Uani 1 1 d .

loop_
_atom_site_aniso_label
_atom_site_aniso_U_11
_atom_site_aniso_U_22
_atom_site_aniso_U_33
_atom_site_aniso_U_23
_atom_site_aniso_U_13
_atom_site_aniso_U_12
Zn1 0.03686(14) 0.03525(14) 0.0410(2) 0.00129(19) 0.00266(19) -0.00003(17)
C1 0.0441(18) 0.0503(19) 0.0370(18) -0.0071(17) 0.0011(14) 0.0116(16)
C2 0.0384(18) 0.054(2) 0.053(2) 0.0002(19) 0.0054(15) 0.0099(17)
C3 0.069(2) 0.044(2) 0.043(2) -0.0003(17) -0.0055(17) 0.0044(17)
C4 0.0488(19) 0.0355(19) 0.048(2) 0.0041(16) -0.0049(16) -0.0033(15)
C5 0.090(2) 0.042(2) 0.055(2) 0.0160(16) -0.022(2) -0.0110(19)
C6 0.098(3) 0.044(2) 0.055(2) 0.0090(17) -0.0322(19) -0.0183(19)
C7 0.0510(17) 0.0428(17) 0.056(2) 0.0034(17) -0.0032(19) -0.0057(16)
C8 0.102(3) 0.047(2) 0.054(3) 0.0195(19) -0.016(2) -0.0113(19)
C9 0.097(3) 0.053(2) 0.052(3) 0.003(2) -0.015(2) -0.0104(19)
C10 0.0552(18) 0.0375(17) 0.052(2) 0.006(2) -0.0002(19) -0.0031(13)
C11 0.091(3) 0.044(2) 0.059(2) 0.0076(18) 0.021(2) -0.023(2)
C12 0.077(2) 0.054(2) 0.052(2) -0.0045(19) 0.0225(18) -0.0128(18)
C13 0.0466(16) 0.0355(16) 0.044(2) 0.0020(19) 0.0085(19) 0.0006(12)
C14 0.079(2) 0.039(2) 0.050(2) 0.0072(17) 0.0163(19) -0.0132(18)
C15 0.087(3) 0.050(2) 0.048(2) 0.0008(19) 0.0106(19) -0.0023(19)
C16 0.0553(18) 0.0387(17) 0.047(2) 0.0012(16) 0.0093(16) 0.0040(14)
C17 0.0410(18) 0.0510(18) 0.053(2) 0.0218(15) -0.0059(16) -0.0067(14)
C18 0.0352(18) 0.0393(18) 0.052(2) 0.0015(17) -0.0047(16) 0.0030(15)
C19 0.048(2) 0.049(2) 0.042(2) -0.0015(18) 0.0044(17) 0.0166(18)
C20 0.0347(15) 0.0273(14) 0.039(2) -0.0023(14) -0.0082(14) 0.0049(12)
C21 0.0430(13) 0.0295(14) 0.0381(16) 0.0134(18) 0.0057(16) 0.0041(12)
C22 0.0351(16) 0.0332(17) 0.0368(19) -0.0026(14) -0.0016(14) 0.0007(13)
C23 0.0330(18) 0.044(2) 0.042(2) -0.0087(16) 0.0033(16) -0.0017(15)
C24 0.0420(18) 0.0378(18) 0.046(2) 0.0074(15) -0.0121(15) -0.0006(15)
C25 0.049(2) 0.0354(18) 0.060(2) 0.0121(17) -0.0170(17) -0.0017(14)
C26 0.0479(18) 0.0295(16) 0.057(2) -0.0021(15) -0.0135(16) -0.0011(12)
C27 0.080(2) 0.0410(17) 0.066(2) 0.017(2) -0.020(2) -0.0038(14)
C28 0.0604(18) 0.0335(18) 0.059(3) 0.0159(18) -0.0066(17) -0.0011(14)
C29 0.158(4) 0.044(2) 0.043(2) 0.0078(17) 0.010(2) 0.003(2)
C30 0.121(2) 0.0392(17) 0.050(2) -0.0029(18) 0.012(3) 0.0058(19)
C31 0.0471(17) 0.0351(17) 0.047(2) 0.0088(16) -0.0033(18) 0.0028(16)
C32 0.041(2) 0.044(2) 0.070(3) 0.010(2) -0.005(2) -0.0014(16)
C33 0.088(3) 0.054(2) 0.053(2) 0.0219(19) -0.013(2) -0.016(2)
C34 0.090(3) 0.043(2) 0.060(3) 0.0096(19) -0.018(2) -0.0160(17)
N1 0.0516(15) 0.0366(15) 0.0385(18) 0.0019(13) -0.0042(13) 0.0022(12)
N2 0.0349(14) 0.0410(15) 0.0378(16) 0.0013(12) -0.0016(13) 0.0026(12)
N3 0.0480(16) 0.0495(18) 0.057(2) -0.0024(15) 0.0063(15) 0.0131(13)
N4 0.0440(16) 0.0317(14) 0.0402(17) 0.0036(12) -0.0006(14) -0.0028(12)
N5 0.0398(15) 0.0602(17) 0.069(2) 0.0200(15) -0.0054(16) -0.0083(13)
N6 0.0397(15) 0.0314(13) 0.0433(17) 0.0013(11) 0.0000(12) 0.0002(11)
O1 0.0505(13) 0.0506(13) 0.0636(15) -0.0056(10) -0.0193(11) -0.0044(10)
O2 0.0677(14) 0.0394(12) 0.0596(14) -0.0001(13) 0.0012(10) -0.0160(12)
O3 0.0704(14) 0.0500(14) 0.0540(15) 0.0164(12) -0.0154(11) 0.0141(11)
O4 0.0685(15) 0.0507(14) 0.087(2) -0.0064(12) -0.0403(14) 0.0044(12)
O5 0.0915(17) 0.0377(12) 0.0957(19) 0.0332(12) -0.0445(15) -0.0172(11)
O6 0.123(2) 0.0370(12) 0.0641(18) 0.0082(10) 0.0132(13) -0.0007(12)
O7 0.0950(19) 0.0618(14) 0.0569(19) 0.0261(13) -0.0003(14) -0.0164(12)

loop_
_atom_type_symbol
_atom_type_description
_atom_type_scat_dispersion_real
_atom_type_scat_dispersion_imag
_atom_type_scat_source
C C 0.0030 0.0020 'International Tables Vol C Tables 4.2.6.8 and 6.1.1.4'
H H 0.0000 0.0000 'International Tables Vol C Tables 4.2.6.8 and 6.1.1.4'
N N 0.0060 0.0030 'International Tables Vol C Tables 4.2.6.8 and 6.1.1.4'
O O 0.0110 0.0060 'International Tables Vol C Tables 4.2.6.8 and 6.1.1.4'
Zn Zn 0.2840 1.4300 'International Tables Vol C Tables 4.2.6.8 and 6.1.1.4'

loop_
_geom_angle_atom_site_label_1
_geom_angle_atom_site_label_2
_geom_angle_atom_site_label_3
_geom_angle
_geom_angle_site_symmetry_1
_geom_angle_site_symmetry_3
O1 Zn1 N2 93.47(8) . .
O1 Zn1 N6 101.68(8) . 4_656
N2 Zn1 N6 106.60(9) . 4_656
O1 Zn1 O3 102.92(8) . 3_554
N2 Zn1 O3 88.53(9) . 3_554
N6 Zn1 O3 150.16(8) 4_656 3_554
O1 Zn1 O4 131.50(8) . 3_554
N2 Zn1 O4 126.74(8) . 3_554
N6 Zn1 O4 92.21(8) 4_656 3_554
O3 Zn1 O4 58.64(7) 3_554 3_554
O1 Zn1 C19 120.15(8) . 3_554
N2 Zn1 C19 109.34(10) . 3_554
N6 Zn1 C19 121.50(9) 4_656 3_554
O3 Zn1 C19 29.17(7) 3_554 3_554
O4 Zn1 C19 29.47(7) 3_554 3_554
N2 C1 N1 111.6(2) . .
N2 C1 H1 124.2 . .
N1 C1 H1 124.2 . .
N3 C2 N2 115.1(3) . .
N3 C2 H2 122.5 . .
N2 C2 H2 122.5 . .
N1 C3 C4 114.0(2) . .
N1 C3 H3A 108.8 . .
C4 C3 H3A 108.8 . .
N1 C3 H3B 108.8 . .
C4 C3 H3B 108.8 . .
H3A C3 H3B 107.7 . .
C5 C4 C9 118.7(3) . .
C5 C4 C3 123.2(3) . .
C9 C4 C3 118.1(3) . .
C4 C5 C6 120.6(3) . .
C4 C5 H5 119.7 . .
C6 C5 H5 119.7 . .
C7 C6 C5 121.0(3) . .
C7 C6 H6 119.5 . .
C5 C6 H6 119.5 . .
C6 C7 C8 117.9(3) . .
C6 C7 C10 121.1(3) . .
C8 C7 C10 121.0(3) . .
C7 C8 C9 120.6(3) . .
C7 C8 H8 119.7 . .
C9 C8 H8 119.7 . .
C4 C9 C8 121.2(3) . .
C4 C9 H9 119.4 . .
C8 C9 H9 119.4 . .
C11 C10 C15 117.8(3) . .
C11 C10 C7 121.3(3) . .
C15 C10 C7 120.8(3) . .
C10 C11 C12 121.0(3) . .
C10 C11 H11 119.5 . .
C12 C11 H11 119.5 . .
C13 C12 C11 120.4(3) . .
C13 C12 H12 119.8 . .
C11 C12 H12 119.8 . .
C14 C13 C12 118.8(2) . .
C14 C13 C16 123.8(3) . .
C12 C13 C16 117.4(3) . .
C13 C14 C15 121.3(3) . .
C13 C14 H14 119.3 . .
C15 C14 H14 119.3 . .
C10 C15 C14 120.6(3) . .
C10 C15 H15 119.7 . .
C14 C15 H15 119.7 . .
N4 C16 C13 114.0(2) . .
N4 C16 H16A 108.8 . .
C13 C16 H16A 108.8 . .
N4 C16 H16B 108.8 . .
C13 C16 H16B 108.8 . .
H16A C16 H16B 107.7 . .
N5 C17 N6 114.7(2) . .
N5 C17 H17 122.6 . .
N6 C17 H17 122.6 . .
N4 C18 N6 110.4(3) . .
N4 C18 H18 124.8 . .
N6 C18 H18 124.8 . .
O3 C19 O4 118.9(3) . .
O3 C19 C20 119.0(3) . .
O4 C19 C20 122.0(3) . .
O3 C19 Zn1 56.07(15) . 3_454
O4 C19 Zn1 62.83(16) . 3_454
C20 C19 Zn1 174.1(2) . 3_454
C26 C20 C21 119.5(2) . .
C26 C20 C19 120.7(2) . .
C21 C20 C19 119.6(2) . .
C22 C21 C20 119.9(2) . .
C22 C21 H21 120.0 . .
C20 C21 H21 120.0 . .
C21 C22 C24 120.0(2) . .
C21 C22 C23 119.1(2) . .
C24 C22 C23 120.9(3) . .
O2 C23 O1 123.3(3) . .
O2 C23 C22 120.6(3) . .
O1 C23 C22 116.1(3) . .
C25 C24 C22 119.9(3) . .
C25 C24 H24 120.0 . .
C22 C24 H24 120.0 . .
O5 C25 C26 114.9(2) . .
O5 C25 C24 124.8(3) . .
C26 C25 C24 120.3(2) . .
C25 C26 C20 120.3(2) . .
C25 C26 H26 119.9 . .
C20 C26 H26 119.9 . .
O5 C27 C28 108.1(2) . .
O5 C27 H27A 110.1 . .
C28 C27 H27A 110.1 . .
O5 C27 H27B 110.1 . .
C28 C27 H27B 110.1 . .
H27A C27 H27B 108.4 . .
C29 C28 C34 118.2(3) . .
C29 C28 C27 120.8(3) . .
C34 C28 C27 121.0(3) . .
C28 C29 C30 121.0(3) . .
C28 C29 H29 119.5 . .
C30 C29 H29 119.5 . .
C31 C30 C29 120.4(3) . .
C31 C30 H30 119.8 . .
C29 C30 H30 119.8 . .
C30 C31 C33 118.6(3) . .
C30 C31 C32 123.4(3) . .
C33 C31 C32 118.0(3) . .
O7 C32 O6 124.0(3) . .
O7 C32 C31 124.3(3) . .
O6 C32 C31 111.7(3) . .
C31 C33 C34 120.8(3) . .
C31 C33 H33 119.6 . .
C34 C33 H33 119.6 . .
C28 C34 C33 121.0(3) . .
C28 C34 H34 119.5 . .
C33 C34 H34 119.5 . .
C1 N1 N3 109.4(2) . .
C1 N1 C3 129.8(3) . .
N3 N1 C3 120.7(2) . .
C1 N2 C2 101.7(2) . .
C1 N2 Zn1 129.27(19) . .
C2 N2 Zn1 125.5(2) . .
C2 N3 N1 102.3(2) . .
C18 N4 N5 110.2(2) . .
C18 N4 C16 128.4(3) . .
N5 N4 C16 121.3(2) . .
C17 N5 N4 102.6(2) . .
C18 N6 C17 102.2(2) . .
C18 N6 Zn1 135.8(2) . 4_646
C17 N6 Zn1 121.36(19) . 4_646
C23 O1 Zn1 113.76(18) . .
C19 O3 Zn1 94.76(19) . 3_454
C19 O4 Zn1 87.70(18) . 3_454
C25 O5 C27 118.9(2) . .
C32 O6 H6A 109.5 . .

loop_
_geom_bond_atom_site_label_1
_geom_bond_atom_site_label_2
_geom_bond_distance
_geom_bond_site_symmetry_2
Zn1 O1 1.9732(17) .
Zn1 N2 2.021(2) .
Zn1 N6 2.023(2) 4_656
Zn1 O3 2.1178(19) 3_554
Zn1 O4 2.2648(19) 3_554
Zn1 C19 2.544(3) 3_554
C1 N2 1.320(3) .
C1 N1 1.321(3) .
C1 H1 0.9300 .
C2 N3 1.321(3) .
C2 N2 1.352(3) .
C2 H2 0.9300 .
C3 N1 1.444(3) .
C3 C4 1.513(3) .
C3 H3A 0.9700 .
C3 H3B 0.9700 .
C4 C5 1.362(3) .
C4 C9 1.366(4) .
C5 C6 1.393(3) .
C5 H5 0.9300 .
C6 C7 1.375(3) .
C6 H6 0.9300 .
C7 C8 1.377(4) .
C7 C10 1.502(3) .
C8 C9 1.385(3) .
C8 H8 0.9300 .
C9 H9 0.9300 .
C10 C11 1.372(4) .
C10 C15 1.378(3) .
C11 C12 1.387(3) .
C11 H11 0.9300 .
C12 C13 1.380(3) .
C12 H12 0.9300 .
C13 C14 1.341(4) .
C13 C16 1.517(3) .
C14 C15 1.392(3) .
C14 H14 0.9300 .
C15 H15 0.9300 .
C16 N4 1.458(3) .
C16 H16A 0.9700 .
C16 H16B 0.9700 .
C17 N5 1.298(3) .
C17 N6 1.367(3) .
C17 H17 0.9300 .
C18 N4 1.318(3) .
C18 N6 1.319(3) .
C18 H18 0.9300 .
C19 O3 1.244(3) .
C19 O4 1.253(3) .
C19 C20 1.487(4) .
C19 Zn1 2.544(3) 3_454
C20 C26 1.388(3) .
C20 C21 1.392(3) .
C21 C22 1.382(3) .
C21 H21 0.9300 .
C22 C24 1.386(3) .
C22 C23 1.508(3) .
C23 O2 1.232(3) .
C23 O1 1.260(3) .
C24 C25 1.379(3) .
C24 H24 0.9300 .
C25 O5 1.363(3) .
C25 C26 1.376(3) .
C26 H26 0.9300 .
C27 O5 1.398(3) .
C27 C28 1.507(3) .
C27 H27A 0.9700 .
C27 H27B 0.9700 .
C28 C29 1.355(3) .
C28 C34 1.360(4) .
C29 C30 1.406(3) .
C29 H29 0.9300 .
C30 C31 1.357(3) .
C30 H30 0.9300 .
C31 C33 1.360(3) .
C31 C32 1.492(3) .
C32 O7 1.191(3) .
C32 O6 1.324(3) .
C33 C34 1.396(3) .
C33 H33 0.9300 .
C34 H34 0.9300 .
N1 N3 1.351(3) .
N4 N5 1.354(3) .
N6 Zn1 2.023(2) 4_646
O3 Zn1 2.1178(19) 3_454
O4 Zn1 2.2648(19) 3_454
O6 H6A 0.8200 .

loop_
_geom_hbond_atom_site_label_D
_geom_hbond_atom_site_label_H
_geom_hbond_atom_site_label_A
_geom_hbond_distance_DH
_geom_hbond_distance_HA
_geom_hbond_distance_DA
_geom_hbond_angle_DHA
_geom_hbond_site_symmetry_A
O6 H6A O4 0.82 1.86 2.679(3) 174.2 2_656

loop_
_geom_torsion_atom_site_label_1
_geom_torsion_atom_site_label_2
_geom_torsion_atom_site_label_3
_geom_torsion_atom_site_label_4
_geom_torsion
_geom_torsion_site_symmetry_1
_geom_torsion_site_symmetry_4
N1 C3 C4 C5 -20.4(4) . .
N1 C3 C4 C9 160.9(3) . .
C9 C4 C5 C6 -0.3(5) . .
C3 C4 C5 C6 -179.1(3) . .
C4 C5 C6 C7 0.6(5) . .
C5 C6 C7 C8 -0.1(5) . .
C5 C6 C7 C10 179.2(3) . .
C6 C7 C8 C9 -0.7(5) . .
C10 C7 C8 C9 180.0(3) . .
C5 C4 C9 C8 -0.5(5) . .
C3 C4 C9 C8 178.3(3) . .
C7 C8 C9 C4 1.1(5) . .
C6 C7 C10 C11 41.5(4) . .
C8 C7 C10 C11 -139.2(3) . .
C6 C7 C10 C15 -137.7(3) . .
C8 C7 C10 C15 41.6(4) . .
C15 C10 C11 C12 -0.3(5) . .
C7 C10 C11 C12 -179.6(3) . .
C10 C11 C12 C13 0.6(5) . .
C11 C12 C13 C14 -0.1(5) . .
C11 C12 C13 C16 178.1(3) . .
C12 C13 C14 C15 -0.7(4) . .
C16 C13 C14 C15 -178.8(3) . .
C11 C10 C15 C14 -0.5(4) . .
C7 C10 C15 C14 178.8(3) . .
C13 C14 C15 C10 1.0(4) . .
C14 C13 C16 N4 -12.2(4) . .
C12 C13 C16 N4 169.6(2) . .
O3 C19 C20 C26 166.9(2) . .
O4 C19 C20 C26 -10.4(4) . .
Zn1 C19 C20 C26 133(2) 3_454 .
O3 C19 C20 C21 -8.9(4) . .
O4 C19 C20 C21 173.8(3) . .
Zn1 C19 C20 C21 -42(2) 3_454 .
C26 C20 C21 C22 -1.6(4) . .
C19 C20 C21 C22 174.2(2) . .
C20 C21 C22 C24 0.3(4) . .
C20 C21 C22 C23 -179.3(2) . .
C21 C22 C23 O2 -1.3(4) . .
C24 C22 C23 O2 179.1(2) . .
C21 C22 C23 O1 179.0(2) . .
C24 C22 C23 O1 -0.5(4) . .
C21 C22 C24 C25 1.6(4) . .
C23 C22 C24 C25 -178.9(2) . .
C22 C24 C25 O5 179.7(3) . .
C22 C24 C25 C26 -2.1(4) . .
O5 C25 C26 C20 179.1(2) . .
C24 C25 C26 C20 0.7(4) . .
C21 C20 C26 C25 1.2(4) . .
C19 C20 C26 C25 -174.6(2) . .
O5 C27 C28 C29 33.0(4) . .
O5 C27 C28 C34 -147.5(3) . .
C34 C28 C29 C30 -1.1(5) . .
C27 C28 C29 C30 178.3(3) . .
C28 C29 C30 C31 -0.5(5) . .
C29 C30 C31 C33 2.3(5) . .
C29 C30 C31 C32 179.0(3) . .
C30 C31 C32 O7 -173.5(3) . .
C33 C31 C32 O7 3.3(5) . .
C30 C31 C32 O6 6.3(4) . .
C33 C31 C32 O6 -176.9(3) . .
C30 C31 C33 C34 -2.4(5) . .
C32 C31 C33 C34 -179.3(3) . .
C29 C28 C34 C33 1.0(5) . .
C27 C28 C34 C33 -178.4(2) . .
C31 C33 C34 C28 0.7(5) . .
N2 C1 N1 N3 0.0(3) . .
N2 C1 N1 C3 176.2(2) . .
C4 C3 N1 C1 114.5(3) . .
C4 C3 N1 N3 -69.7(3) . .
N1 C1 N2 C2 0.3(3) . .
N1 C1 N2 Zn1 159.29(17) . .
N3 C2 N2 C1 -0.4(3) . .
N3 C2 N2 Zn1 -160.53(19) . .
O1 Zn1 N2 C1 -64.6(2) . .
N6 Zn1 N2 C1 38.7(2) 4_656 .
O3 Zn1 N2 C1 -167.4(2) 3_554 .
O4 Zn1 N2 C1 144.6(2) 3_554 .
C19 Zn1 N2 C1 171.8(2) 3_554 .
O1 Zn1 N2 C2 90.0(2) . .
N6 Zn1 N2 C2 -166.8(2) 4_656 .
O3 Zn1 N2 C2 -12.9(2) 3_554 .
O4 Zn1 N2 C2 -60.9(2) 3_554 .
C19 Zn1 N2 C2 -33.7(2) 3_554 .
N2 C2 N3 N1 0.4(3) . .
C1 N1 N3 C2 -0.2(3) . .
C3 N1 N3 C2 -176.9(2) . .
N6 C18 N4 N5 -1.2(3) . .
N6 C18 N4 C16 174.0(2) . .
C13 C16 N4 C18 119.9(3) . .
C13 C16 N4 N5 -65.3(3) . .
N6 C17 N5 N4 0.1(3) . .
C18 N4 N5 C17 0.7(3) . .
C16 N4 N5 C17 -175.0(2) . .
N4 C18 N6 C17 1.1(3) . .
N4 C18 N6 Zn1 -169.46(18) . 4_646
N5 C17 N6 C18 -0.7(3) . .
N5 C17 N6 Zn1 171.59(18) . 4_646
O2 C23 O1 Zn1 0.2(3) . .
C22 C23 O1 Zn1 179.85(16) . .
N2 Zn1 O1 C23 -173.89(19) . .
N6 Zn1 O1 C23 78.36(19) 4_656 .
O3 Zn1 O1 C23 -84.61(19) 3_554 .
O4 Zn1 O1 C23 -25.3(2) 3_554 .
C19 Zn1 O1 C23 -59.1(2) 3_554 .
O4 C19 O3 Zn1 1.3(3) . 3_454
C20 C19 O3 Zn1 -176.0(2) . 3_454
O3 C19 O4 Zn1 -1.3(3) . 3_454
C20 C19 O4 Zn1 176.0(2) . 3_454
C26 C25 O5 C27 -172.9(2) . .
C24 C25 O5 C27 5.4(4) . .
C28 C27 O5 C25 -178.5(2) . .
